data_4023972
loop_
_publ_author_name
'Frank Surup'
'Oliver Wagner'
'Jan von Frieling'
'Michael Schleicher'
'Stefanie Oess'
'Peter M\"uller'
'Stephanie Grond'

_publ_section_title
;
 The Iromycins, a New Family of Pyridone Metabolites from
 Streptomyces sp. I. Structure, NOS Inhibitory Activity,
 and Biosynthesis
;
_journal_name_full 'Journal of Organic Chemistry'
_journal_page_first 5085
_journal_page_last 5090
_journal_paper_doi 10.1021/jo0703303
_journal_volume 72
_journal_year 2007
_chemical_formula_sum 'C20 H32 N O3.5'
_chemical_formula_weight 342.47
_chemical_name_systematic
; 
 ? 
;
_space_group_IT_number 82
_symmetry_cell_setting tetragonal
_symmetry_space_group_name_Hall 'I -4'
_symmetry_space_group_name_H-M 'I -4'
_atom_sites_solution_hydrogens geom
_atom_sites_solution_primary direct
_atom_sites_solution_secondary difmap
_audit_creation_method SHELXL-97
_cell_angle_alpha 90.00
_cell_angle_beta 90.00
_cell_angle_gamma 90.00
_cell_formula_units_Z 8
_cell_length_a 13.7063(19)
_cell_length_b 13.7063(19)
_cell_length_c 22.371(5)
_cell_measurement_reflns_used 8192
_cell_measurement_temperature 133(2)
_cell_measurement_theta_max 23.0
_cell_measurement_theta_min 2.8
_cell_volume 4202.6(12)
_computing_cell_refinement 'Siemens SAINT (V. 5.00, Siemens 1998)'
_computing_data_collection 'Siemens SMART (V. 4.202, Siemens 1996)'
_computing_data_reduction 'Siemens SAINT (V. 5.00, Siemens 1998)'
_computing_molecular_graphics 'Bruker SHELXTL'
_computing_publication_material 'Bruker SHELXTL'
_computing_structure_refinement 'SHELXL-97 (Sheldrick, 1997)'
_computing_structure_solution 'SHELXS-97 (Sheldrick, 1990)'
_diffrn_ambient_temperature 133(2)
_diffrn_detector_area_resol_mean 8.192
_diffrn_measured_fraction_theta_full 0.998
_diffrn_measured_fraction_theta_max 0.998
_diffrn_measurement_device_type 'Stoe-Siemens-Huber four circle diffractometer'
_diffrn_measurement_method 'omega and phi scans'
_diffrn_radiation_monochromator graphite
_diffrn_radiation_source 'fine-focus sealed tube'
_diffrn_radiation_type MoK\a
_diffrn_radiation_wavelength 0.71073
_diffrn_reflns_av_R_equivalents 0.0647
_diffrn_reflns_av_sigmaI/netI 0.0172
_diffrn_reflns_limit_h_max 10
_diffrn_reflns_limit_h_min -10
_diffrn_reflns_limit_k_max 15
_diffrn_reflns_limit_k_min 0
_diffrn_reflns_limit_l_max 24
_diffrn_reflns_limit_l_min 0
_diffrn_reflns_number 24444
_diffrn_reflns_theta_full 23.24
_diffrn_reflns_theta_max 23.24
_diffrn_reflns_theta_min 2.78
_exptl_absorpt_coefficient_mu 0.073
_exptl_absorpt_correction_T_max 0.9927
_exptl_absorpt_correction_T_min 0.9644
_exptl_absorpt_correction_type multi-scan
_exptl_absorpt_process_details 'SADABS (Sheldrick, 2005)'
_exptl_crystal_colour colourless
_exptl_crystal_density_diffrn 1.083
_exptl_crystal_density_method 'not measured'
_exptl_crystal_description blocks
_exptl_crystal_F_000 1496
_exptl_crystal_size_max 0.50
_exptl_crystal_size_mid 0.30
_exptl_crystal_size_min 0.10
_refine_diff_density_max 0.483
_refine_diff_density_min -0.265
_refine_diff_density_rms 0.061
_refine_ls_abs_structure_details 'Flack H D (1983), Acta Cryst. A39, 876-881'
_refine_ls_extinction_method none
_refine_ls_goodness_of_fit_ref 1.118
_refine_ls_hydrogen_treatment mixed
_refine_ls_matrix_type full
_refine_ls_number_parameters 247
_refine_ls_number_reflns 1554
_refine_ls_number_restraints 205
_refine_ls_restrained_S_all 1.072
_refine_ls_R_factor_all 0.0685
_refine_ls_R_factor_gt 0.0628
_refine_ls_shift/su_max 0.000
_refine_ls_shift/su_mean 0.000
_refine_ls_structure_factor_coef Fsqd
_refine_ls_weighting_details 'calc w=1/[\s^2^(Fo^2^)+(0.1288P)^2^+2.5435P] where P=(Fo^2^+2Fc^2^)/3'
_refine_ls_weighting_scheme calc
_refine_ls_wR_factor_gt 0.1752
_refine_ls_wR_factor_ref 0.1812
_reflns_number_gt 1414
_reflns_number_total 1554
_reflns_threshold_expression >2sigma(I)
_cod_data_source_file jo0703303si20070216_044415.cif
_cod_data_source_block tapir
_cod_depositor_comments
;
The following automatic conversions were performed:
'_symmetry_cell_setting' value 'Tetragonal' changed to 'tetragonal'
according to '/home/saulius/struct/CIF-dictionaries/cif_core.dic'
dictionary named 'cif_core.dic' version 2.4.1 from 2010-06-29.

Automatic conversion script
Id: cif_fix_enum 1527 2010-12-29 10:47:43Z saulius 
;
_cod_original_formula_sum 'C20 H32 N O3.50'
_cod_database_code 4023972

loop_
_symmetry_equiv_pos_as_xyz
'x, y, z'
'-x, -y, z'
'y, -x, -z'
'-y, x, -z'
'x+1/2, y+1/2, z+1/2'
'-x+1/2, -y+1/2, z+1/2'
'y+1/2, -x+1/2, -z+1/2'
'-y+1/2, x+1/2, -z+1/2'

loop_
_atom_site_label
_atom_site_type_symbol
_atom_site_fract_x
_atom_site_fract_y
_atom_site_fract_z
_atom_site_U_iso_or_equiv
_atom_site_adp_type
_atom_site_occupancy
_atom_site_symmetry_multiplicity
_atom_site_calc_flag
_atom_site_refinement_flags
_atom_site_disorder_assembly
_atom_site_disorder_group
O1 O 1.2398(2) 0.2483(3) 0.15549(16) 0.0493(9) Uani 1 1 d DU . .
H1O H 1.295(2) 0.222(4) 0.160(3) 0.059 Uiso 1 1 d D . .
O2 O 1.1301(2) -0.0033(2) 0.28571(17) 0.0509(9) Uani 1 1 d U . .
O3 O 0.4285(2) 0.2275(2) 0.14263(15) 0.0427(8) Uani 1 1 d DU . .
H3O H 0.458(4) 0.265(3) 0.167(2) 0.051 Uiso 1 1 d D . .
N1 N 1.0326(3) 0.1168(3) 0.25283(19) 0.0426(10) Uani 1 1 d DU . .
H1N H 0.991(3) 0.085(4) 0.274(2) 0.051 Uiso 1 1 d D . .
C1 C 1.0097(3) 0.1987(4) 0.2213(2) 0.0460(11) Uani 1 1 d U . .
C2 C 1.0797(3) 0.2422(4) 0.1878(3) 0.0470(11) Uani 1 1 d U . .
C3 C 1.1753(3) 0.2004(3) 0.1889(2) 0.0408(11) Uani 1 1 d U . .
C4 C 1.1965(3) 0.1185(3) 0.2210(2) 0.0394(10) Uani 1 1 d U . .
C5 C 1.1220(3) 0.0738(3) 0.2549(2) 0.0406(11) Uani 1 1 d U . .
C10 C 0.9048(3) 0.2298(4) 0.2273(3) 0.0517(13) Uani 1 1 d U . .
H10A H 0.9010 0.3020 0.2263 0.062 Uiso 1 1 calc R . .
H10B H 0.8790 0.2075 0.2663 0.062 Uiso 1 1 calc R . .
C11 C 0.8430(3) 0.1882(4) 0.1777(3) 0.0539(13) Uani 1 1 d U . .
H11 H 0.8440 0.1193 0.1733 0.065 Uiso 1 1 calc R . .
C12 C 0.7869(3) 0.2376(5) 0.1392(3) 0.0578(14) Uani 1 1 d U . .
C13 C 0.7766(4) 0.3462(5) 0.1384(3) 0.0653(15) Uani 1 1 d U . .
H13A H 0.8144 0.3744 0.1713 0.098 Uiso 1 1 calc R . .
H13B H 0.7077 0.3637 0.1430 0.098 Uiso 1 1 calc R . .
H13C H 0.8011 0.3717 0.1003 0.098 Uiso 1 1 calc R . .
C14 C 0.7276(4) 0.1829(6) 0.0930(3) 0.0724(17) Uani 1 1 d U . .
H14A H 0.7432 0.2081 0.0527 0.087 Uiso 1 1 calc R . .
H14B H 0.7452 0.1128 0.0942 0.087 Uiso 1 1 calc R . .
C15 C 0.6202(4) 0.1940(5) 0.1046(3) 0.0620(15) Uani 1 1 d U . .
H15 H 0.5957 0.1673 0.1409 0.074 Uiso 1 1 calc R . .
C16 C 0.5572(4) 0.2369(5) 0.0695(3) 0.0655(16) Uani 1 1 d U . .
H16 H 0.5815 0.2623 0.0329 0.079 Uiso 1 1 calc R . .
C17 C 0.4507(4) 0.2497(5) 0.0812(2) 0.0649(16) Uani 1 1 d U . .
C18 C 0.3922(5) 0.1763(9) 0.0451(3) 0.107(3) Uani 1 1 d U . .
H18A H 0.4141 0.1101 0.0549 0.160 Uiso 1 1 calc R . .
H18B H 0.4020 0.1885 0.0024 0.160 Uiso 1 1 calc R . .
H18C H 0.3228 0.1829 0.0548 0.160 Uiso 1 1 calc R . .
C19 C 0.4222(5) 0.3561(7) 0.0679(4) 0.106(3) Uani 1 1 d U . .
H19A H 0.4621 0.4000 0.0923 0.159 Uiso 1 1 calc R . .
H19B H 0.3531 0.3659 0.0774 0.159 Uiso 1 1 calc R . .
H19C H 0.4332 0.3700 0.0254 0.159 Uiso 1 1 calc R . .
C20 C 1.0611(4) 0.3296(5) 0.1489(3) 0.0659(16) Uani 1 1 d U . .
H20A H 0.9980 0.3590 0.1607 0.079 Uiso 1 1 calc R . .
H20B H 1.1126 0.3786 0.1566 0.079 Uiso 1 1 calc R . .
C21 C 1.0583(7) 0.3090(8) 0.0830(4) 0.111(3) Uani 1 1 d U . .
H21A H 1.1203 0.2776 0.0710 0.133 Uiso 1 1 calc R . .
H21B H 1.0046 0.2628 0.0745 0.133 Uiso 1 1 calc R . .
C22 C 1.0447(10) 0.3939(14) 0.0491(7) 0.219(10) Uani 1 1 d U . .
H22A H 1.0427 0.3770 0.0065 0.329 Uiso 1 1 calc R . .
H22B H 1.0988 0.4391 0.0564 0.329 Uiso 1 1 calc R . .
H22C H 0.9831 0.4250 0.0606 0.329 Uiso 1 1 calc R . .
C40 C 1.2974(3) 0.0725(4) 0.2199(3) 0.0481(12) Uani 1 1 d U . .
H40A H 1.3156 0.0577 0.1785 0.072 Uiso 1 1 calc R . .
H40B H 1.2968 0.0122 0.2434 0.072 Uiso 1 1 calc R . .
H40C H 1.3448 0.1181 0.2371 0.072 Uiso 1 1 calc R . .
O1S O 1.1211(13) 0.0476(10) -0.0009(7) 0.136(4) Uani 0.50 1 d PU A -1
H1OS H 1.0747 0.0079 -0.0038 0.204 Uiso 0.50 1 calc PR A -1
C1S C 1.1381(10) 0.0633(10) 0.0518(7) 0.074(3) Uani 0.50 1 d PU A -1
H1S1 H 1.1501 0.1339 0.0579 0.089 Uiso 0.50 1 calc PR A -1
H1S2 H 1.1975 0.0273 0.0640 0.089 Uiso 0.50 1 calc PR A -1
C2S C 1.0309(9) 0.0230(9) 0.0990(6) 0.078(3) Uani 0.50 1 d PU A -1
H2S1 H 1.0447 0.0362 0.1412 0.116 Uiso 0.50 1 calc PR A -1
H2S2 H 1.0200 -0.0471 0.0934 0.116 Uiso 0.50 1 calc PR A -1
H2S3 H 0.9724 0.0589 0.0868 0.116 Uiso 0.50 1 calc PR A -1

loop_
_atom_site_aniso_label
_atom_site_aniso_U_11
_atom_site_aniso_U_22
_atom_site_aniso_U_33
_atom_site_aniso_U_23
_atom_site_aniso_U_13
_atom_site_aniso_U_12
O1 0.0298(16) 0.053(2) 0.065(2) 0.0114(17) 0.0016(16) -0.0019(14)
O2 0.0376(17) 0.0409(19) 0.074(2) 0.0099(17) -0.0058(16) -0.0040(13)
O3 0.0317(16) 0.055(2) 0.0419(18) 0.0005(15) -0.0001(14) -0.0058(13)
N1 0.0277(19) 0.041(2) 0.059(2) 0.0023(18) 0.0015(17) -0.0016(15)
C1 0.034(2) 0.048(3) 0.056(3) -0.005(2) 0.001(2) 0.0038(19)
C2 0.036(2) 0.044(3) 0.062(3) 0.001(2) 0.000(2) 0.0029(19)
C3 0.034(2) 0.043(2) 0.046(3) -0.004(2) -0.003(2) -0.0030(18)
C4 0.031(2) 0.040(2) 0.047(2) -0.0032(19) -0.0052(19) -0.0033(18)
C5 0.029(2) 0.038(2) 0.055(3) -0.004(2) -0.0043(19) -0.0037(18)
C10 0.034(2) 0.053(3) 0.068(3) 0.008(3) 0.005(2) 0.007(2)
C11 0.027(2) 0.064(3) 0.071(3) 0.004(3) 0.004(2) 0.008(2)
C12 0.029(2) 0.076(3) 0.068(3) 0.007(3) 0.010(2) 0.009(2)
C13 0.045(3) 0.082(4) 0.070(4) 0.019(3) 0.008(3) 0.013(3)
C14 0.041(3) 0.109(5) 0.067(3) 0.001(3) 0.004(3) 0.007(3)
C15 0.037(3) 0.094(4) 0.055(3) 0.009(3) 0.001(2) 0.002(3)
C16 0.049(3) 0.104(5) 0.044(3) 0.019(3) 0.005(2) -0.001(3)
C17 0.039(3) 0.111(5) 0.045(3) 0.013(3) -0.004(2) 0.007(3)
C18 0.055(4) 0.222(9) 0.044(3) -0.027(5) -0.008(3) -0.011(5)
C19 0.059(4) 0.155(6) 0.104(6) 0.073(5) -0.001(4) 0.027(4)
C20 0.045(3) 0.062(3) 0.090(4) 0.021(3) 0.010(3) 0.008(2)
C21 0.087(5) 0.155(8) 0.090(5) 0.023(5) -0.016(5) 0.022(5)
C22 0.141(10) 0.33(2) 0.183(13) 0.179(16) 0.031(10) 0.034(12)
C40 0.034(2) 0.051(3) 0.059(3) 0.008(2) 0.000(2) 0.004(2)
O1S 0.180(13) 0.098(9) 0.130(7) -0.002(8) -0.066(8) -0.011(9)
C1S 0.063(7) 0.067(8) 0.093(8) -0.006(7) -0.028(6) -0.005(6)
C2S 0.074(8) 0.055(8) 0.104(8) -0.037(7) -0.059(6) 0.013(5)

loop_
_atom_type_symbol
_atom_type_description
_atom_type_scat_dispersion_real
_atom_type_scat_dispersion_imag
_atom_type_scat_source
C C 0.0033 0.0016 'International Tables Vol C Tables 4.2.6.8 and 6.1.1.4'
H H 0.0000 0.0000 'International Tables Vol C Tables 4.2.6.8 and 6.1.1.4'
N N 0.0061 0.0033 'International Tables Vol C Tables 4.2.6.8 and 6.1.1.4'
O O 0.0106 0.0060 'International Tables Vol C Tables 4.2.6.8 and 6.1.1.4'

loop_
_geom_angle_atom_site_label_1
_geom_angle_atom_site_label_2
_geom_angle_atom_site_label_3
_geom_angle
_geom_angle_site_symmetry_1
_geom_angle_site_symmetry_3
_geom_angle_publ_flag
C5 N1 C1 125.6(4) . . ?
C2 C1 N1 119.0(4) . . ?
C2 C1 C10 126.9(5) . . ?
N1 C1 C10 114.1(4) . . ?
C1 C2 C3 117.6(5) . . ?
C1 C2 C20 123.4(4) . . ?
C3 C2 C20 119.0(4) . . ?
O1 C3 C4 124.1(4) . . ?
O1 C3 C2 113.6(4) . . ?
C4 C3 C2 122.3(4) . . ?
C3 C4 C5 119.1(4) . . ?
C3 C4 C40 121.8(4) . . ?
C5 C4 C40 119.2(4) . . ?
O2 C5 N1 117.3(4) . . ?
O2 C5 C4 126.2(4) . . ?
N1 C5 C4 116.5(4) . . ?
C1 C10 C11 111.3(5) . . ?
C12 C11 C10 127.3(5) . . ?
C11 C12 C13 124.4(6) . . ?
C11 C12 C14 119.8(6) . . ?
C13 C12 C14 115.8(5) . . ?
C15 C14 C12 111.0(5) . . ?
C16 C15 C14 126.1(6) . . ?
C15 C16 C17 126.3(5) . . ?
O3 C17 C16 110.4(4) . . ?
O3 C17 C18 104.9(5) . . ?
C16 C17 C18 110.1(6) . . ?
O3 C17 C19 109.4(6) . . ?
C16 C17 C19 109.0(6) . . ?
C18 C17 C19 113.0(6) . . ?
C21 C20 C2 115.0(6) . . ?
C22 C21 C20 112.3(12) . . ?
O1S C1S C2S 109.8(12) . . ?

loop_
_geom_bond_atom_site_label_1
_geom_bond_atom_site_label_2
_geom_bond_distance
_geom_bond_site_symmetry_2
_geom_bond_publ_flag
O1 C3 1.331(6) . ?
O2 C5 1.267(6) . ?
O3 C17 1.439(7) . ?
N1 C5 1.360(6) . ?
N1 C1 1.363(7) . ?
C1 C2 1.355(7) . ?
C1 C10 1.506(7) . ?
C2 C3 1.430(7) . ?
C2 C20 1.504(8) . ?
C3 C4 1.364(7) . ?
C4 C5 1.412(7) . ?
C4 C40 1.519(7) . ?
C10 C11 1.507(9) . ?
C11 C12 1.339(8) . ?
C12 C13 1.495(9) . ?
C12 C14 1.513(9) . ?
C14 C15 1.503(8) . ?
C15 C16 1.307(8) . ?
C16 C17 1.494(8) . ?
C17 C18 1.519(11) . ?
C17 C19 1.538(11) . ?
C20 C21 1.500(12) . ?
C21 C22 1.402(16) . ?
O1S C1S 1.220(19) . ?
C1S C2S 1.89(2) . ?

loop_
_geom_hbond_atom_site_label_D
_geom_hbond_atom_site_label_H
_geom_hbond_atom_site_label_A
_geom_hbond_distance_DH
_geom_hbond_distance_HA
_geom_hbond_distance_DA
_geom_hbond_angle_DHA
_geom_hbond_site_symmetry_A
O1 H1O O3 0.84(2) 1.87(4) 2.619(4) 147(6) 1_655
O3 H3O O2 0.85(2) 1.87(2) 2.693(5) 165(6) 7_565
N1 H1N O2 0.86(2) 2.02(3) 2.817(5) 154(5) 2_755
O1S H1OS O1S 0.84 1.81 2.52(2) 141.7 3_665
